data_4333288
loop_
_publ_author_name
'Habata, Yoichi'
'Noto, Kanae'
'Osaka, Futoshi'

_publ_section_title
;
 Substituent Effects on the Structures of Silver Complexes with
 Monoazatrithia-12-Crown-4 Ethers Bearing Substituted Aromatic Rings
;
_journal_issue 16
_journal_name_full 'Inorganic Chemistry'
_journal_page_first 6529
_journal_page_last 6534
_journal_paper_doi 10.1021/ic700538f
_journal_volume 46
_journal_year 2007
_chemical_formula_sum 'C36 H52 Ag2 F6 N4 O6 S8'
_chemical_formula_weight 1223.04
_chemical_name_systematic
;
  ?
;
_space_group_IT_number 14
_symmetry_cell_setting monoclinic
_symmetry_space_group_name_Hall '-P 2ybc'
_symmetry_space_group_name_H-M 'P 1 21/c 1'
_atom_sites_solution_hydrogens geom
_atom_sites_solution_primary direct
_atom_sites_solution_secondary difmap
_audit_creation_method SHELXL-97
_cell_angle_alpha 90.00
_cell_angle_beta 109.941(2)
_cell_angle_gamma 90.00
_cell_formula_units_Z 4
_cell_length_a 24.854(2)
_cell_length_b 8.9828(9)
_cell_length_c 23.438(2)
_cell_measurement_temperature 298
_cell_volume 4919.0(8)
_computing_cell_refinement 'Bruker SMART'
_computing_data_collection 'Bruker SMART'
_computing_data_reduction 'Bruker SAINT'
_computing_molecular_graphics 'Bruker SHELXTL'
_computing_publication_material 'Bruker SHELXTL'
_computing_structure_refinement 'SHELXL-97 (Sheldrick, 1997)'
_computing_structure_solution 'SHELXS-97 (Sheldrick, 1990)'
_diffrn_ambient_temperature 298
_diffrn_measured_fraction_theta_full 0.963
_diffrn_measured_fraction_theta_max 0.963
_diffrn_measurement_device_type 'CCD area detector'
_diffrn_measurement_method 'phi and omega scans'
_diffrn_radiation_monochromator graphite
_diffrn_radiation_source 'fine-focus sealed tube'
_diffrn_radiation_type MoK\a
_diffrn_radiation_wavelength 0.71073
_diffrn_reflns_av_R_equivalents 0.0359
_diffrn_reflns_av_sigmaI/netI 0.0722
_diffrn_reflns_limit_h_max 5
_diffrn_reflns_limit_h_min -30
_diffrn_reflns_limit_k_max 10
_diffrn_reflns_limit_k_min -10
_diffrn_reflns_limit_l_max 28
_diffrn_reflns_limit_l_min -27
_diffrn_reflns_number 13360
_diffrn_reflns_theta_full 25.68
_diffrn_reflns_theta_max 25.68
_diffrn_reflns_theta_min 0.87
_exptl_absorpt_coefficient_mu 1.204
_exptl_absorpt_correction_T_max 0.9205
_exptl_absorpt_correction_T_min 0.4459
_exptl_absorpt_correction_type empirical
_exptl_absorpt_process_details 'SADABS, Sheldrick, 1996'
_exptl_crystal_colour colorless
_exptl_crystal_density_diffrn 1.651
_exptl_crystal_density_method 'not measured'
_exptl_crystal_description needle
_exptl_crystal_F_000 2480
_exptl_crystal_size_max 0.80
_exptl_crystal_size_mid 0.07
_exptl_crystal_size_min 0.07
_refine_diff_density_max 0.721
_refine_diff_density_min -0.290
_refine_diff_density_rms 0.075
_refine_ls_extinction_method none
_refine_ls_goodness_of_fit_ref 0.848
_refine_ls_hydrogen_treatment constr
_refine_ls_matrix_type full
_refine_ls_number_parameters 561
_refine_ls_number_reflns 8998
_refine_ls_number_restraints 0
_refine_ls_restrained_S_all 0.848
_refine_ls_R_factor_all 0.0915
_refine_ls_R_factor_gt 0.0442
_refine_ls_shift/su_max 0.005
_refine_ls_shift/su_mean 0.000
_refine_ls_structure_factor_coef Fsqd
_refine_ls_weighting_details 'calc w=1/[\s^2^(Fo^2^)+(0.0368P)^2^+0.0000P] where P=(Fo^2^+2Fc^2^)/3'
_refine_ls_weighting_scheme calc
_refine_ls_wR_factor_gt 0.0838
_refine_ls_wR_factor_ref 0.0966
_reflns_number_gt 4775
_reflns_number_total 8998
_reflns_threshold_expression >2sigma(I)
_cod_data_source_file ic700538fsup1.cif
_cod_data_source_block trisbz_p_1
_cod_depositor_comments
;
The following automatic conversions were performed:

'_symmetry_cell_setting' value 'Monoclinic' changed to 'monoclinic'
according to /home/saulius/struct/CIF-dictionaries/cif_core.dic
dictionary named 'cif_core.dic' version 2.4.2 from 2011-04-26.

Automatic conversion script
Id: cif_fix_values 1891 2012-01-12 08:04:46Z andrius 
;
_cod_original_sg_symbol_H-M P21/c
_cod_database_code 4333288

loop_
_symmetry_equiv_pos_as_xyz
'x, y, z'
'-x, y+1/2, -z+1/2'
'-x, -y, -z'
'x, -y-1/2, z-1/2'

loop_
_atom_site_label
_atom_site_type_symbol
_atom_site_fract_x
_atom_site_fract_y
_atom_site_fract_z
_atom_site_U_iso_or_equiv
_atom_site_adp_type
_atom_site_occupancy
_atom_site_symmetry_multiplicity
_atom_site_calc_flag
_atom_site_refinement_flags
Ag2 Ag 0.049648(16) 0.80912(4) 0.279696(18) 0.05044(13) Uani 1 1 d .
S4 S 0.05574(7) 0.73244(18) 0.38998(6) 0.0645(4) Uani 1 1 d .
S5 S 0.02633(5) 0.50404(14) 0.26343(6) 0.0454(3) Uani 1 1 d .
S6 S 0.11429(6) 0.73795(17) 0.21771(7) 0.0591(4) Uani 1 1 d .
N2 N 0.14437(17) 0.9200(5) 0.34428(19) 0.0524(12) Uani 1 1 d .
C27 C 0.2600(3) 1.3456(7) 0.3584(3) 0.084(2) Uani 1 1 d .
H27 H 0.2842 1.3775 0.3381 0.101 Uiso 1 1 calc R
C28 C 0.2658(3) 1.4033(7) 0.4134(3) 0.081(2) Uani 1 1 d .
H28 H 0.2939 1.4736 0.4313 0.097 Uiso 1 1 calc R
C29 C 0.2292(3) 1.3560(7) 0.4424(3) 0.0724(18) Uani 1 1 d .
H29 H 0.2322 1.3965 0.4798 0.087 Uiso 1 1 calc R
C26 C 0.2188(2) 1.2402(7) 0.3319(3) 0.0687(17) Uani 1 1 d .
H26 H 0.2155 1.2029 0.2938 0.082 Uiso 1 1 calc R
C30 C 0.1878(2) 1.2487(6) 0.4165(2) 0.0576(15) Uani 1 1 d .
H30 H 0.1638 1.2169 0.4369 0.069 Uiso 1 1 calc R
C25 C 0.1823(2) 1.1890(6) 0.3605(2) 0.0485(14) Uani 1 1 d .
C24 C 0.1343(2) 1.0786(6) 0.3290(2) 0.0503(14) Uani 1 1 d .
H24A H 0.1005 1.1087 0.3379 0.060 Uiso 1 1 calc R
H24B H 0.1254 1.0888 0.2855 0.060 Uiso 1 1 calc R
C23 C 0.1904(2) 0.8556(7) 0.3283(3) 0.077(2) Uani 1 1 d .
H23A H 0.1990 0.7583 0.3472 0.093 Uiso 1 1 calc R
H23B H 0.2242 0.9170 0.3456 0.093 Uiso 1 1 calc R
C22 C 0.1800(2) 0.8383(7) 0.2626(3) 0.0765(19) Uani 1 1 d .
H22A H 0.2125 0.7866 0.2579 0.092 Uiso 1 1 calc R
H22B H 0.1788 0.9368 0.2452 0.092 Uiso 1 1 calc R
C21 C 0.1321(2) 0.5521(6) 0.2456(3) 0.0779(19) Uani 1 1 d .
H21A H 0.1593 0.5103 0.2285 0.094 Uiso 1 1 calc R
H21B H 0.1502 0.5548 0.2894 0.094 Uiso 1 1 calc R
C20 C 0.0802(2) 0.4549(6) 0.2294(3) 0.0675(17) Uani 1 1 d .
H20A H 0.0927 0.3536 0.2412 0.081 Uiso 1 1 calc R
H20B H 0.0621 0.4559 0.1857 0.081 Uiso 1 1 calc R
C16 C 0.1522(3) 0.8915(6) 0.4097(3) 0.080(2) Uani 1 1 d .
H16A H 0.1926 0.9003 0.4333 0.096 Uiso 1 1 calc R
H16B H 0.1322 0.9686 0.4235 0.096 Uiso 1 1 calc R
C17 C 0.1318(3) 0.7453(8) 0.4224(3) 0.089(2) Uani 1 1 d .
H17A H 0.1435 0.7308 0.4659 0.107 Uiso 1 1 calc R
H17B H 0.1491 0.6673 0.4058 0.107 Uiso 1 1 calc R
C18 C 0.0427(3) 0.5296(6) 0.3839(3) 0.0753(19) Uani 1 1 d .
H18A H 0.0608 0.4865 0.4238 0.090 Uiso 1 1 calc R
H18B H 0.0018 0.5135 0.3729 0.090 Uiso 1 1 calc R
C19 C 0.0622(2) 0.4478(6) 0.3413(2) 0.0653(16) Uani 1 1 d .
H19A H 0.0558 0.3423 0.3451 0.078 Uiso 1 1 calc R
H19B H 0.1031 0.4629 0.3515 0.078 Uiso 1 1 calc R
Ag1 Ag 0.449867(16) 0.10659(4) 0.221499(18) 0.05141(13) Uani 1 1 d .
S1 S 0.38219(6) 0.18405(16) 0.27865(6) 0.0585(4) Uani 1 1 d .
S2 S 0.47308(5) 0.41438(15) 0.23542(6) 0.0477(3) Uani 1 1 d .
S3 S 0.44722(6) 0.17979(17) 0.11142(6) 0.0580(4) Uani 1 1 d .
N1 N 0.35607(16) -0.0058(5) 0.15398(18) 0.0491(11) Uani 1 1 d .
C12 C 0.2360(3) -0.4210(8) 0.1351(4) 0.097(2) Uani 1 1 d .
H12 H 0.2087 -0.4478 0.1523 0.116 Uiso 1 1 calc R
C13 C 0.2348(3) -0.4852(7) 0.0823(3) 0.087(2) Uani 1 1 d .
H13 H 0.2072 -0.5562 0.0636 0.104 Uiso 1 1 calc R
C11 C 0.2771(3) -0.3160(7) 0.1636(3) 0.0776(19) Uani 1 1 d .
H11 H 0.2776 -0.2744 0.2001 0.093 Uiso 1 1 calc R
C15 C 0.3154(2) -0.3386(6) 0.0849(2) 0.0561(15) Uani 1 1 d .
H15 H 0.3421 -0.3111 0.0671 0.067 Uiso 1 1 calc R
C14 C 0.2747(3) -0.4446(7) 0.0568(2) 0.0677(17) Uani 1 1 d .
H14 H 0.2744 -0.4884 0.0207 0.081 Uiso 1 1 calc R
C9 C 0.3645(2) -0.1634(6) 0.1714(2) 0.0483(14) Uani 1 1 d .
H9A H 0.3708 -0.1701 0.2145 0.058 Uiso 1 1 calc R
H9B H 0.3994 -0.1964 0.1655 0.058 Uiso 1 1 calc R
C10 C 0.3172(2) -0.2727(6) 0.1387(2) 0.0492(14) Uani 1 1 d .
C8 C 0.3511(2) 0.0167(6) 0.0891(2) 0.0679(17) Uani 1 1 d .
H8A H 0.3733 -0.0596 0.0778 0.081 Uiso 1 1 calc R
H8B H 0.3114 0.0042 0.0636 0.081 Uiso 1 1 calc R
C7 C 0.3712(2) 0.1654(7) 0.0766(3) 0.0772(19) Uani 1 1 d .
H7A H 0.3529 0.2427 0.0924 0.093 Uiso 1 1 calc R
H7B H 0.3606 0.1798 0.0332 0.093 Uiso 1 1 calc R
C6 C 0.4589(2) 0.3808(6) 0.1151(3) 0.0665(17) Uani 1 1 d .
H6A H 0.4997 0.3984 0.1266 0.080 Uiso 1 1 calc R
H6B H 0.4411 0.4209 0.0746 0.080 Uiso 1 1 calc R
C5 C 0.4376(2) 0.4659(6) 0.1568(2) 0.0582(15) Uani 1 1 d .
H5A H 0.3968 0.4489 0.1461 0.070 Uiso 1 1 calc R
H5B H 0.4433 0.5713 0.1520 0.070 Uiso 1 1 calc R
C1 C 0.3086(2) 0.0642(6) 0.1669(3) 0.0690(17) Uani 1 1 d .
H1A H 0.2745 0.0043 0.1490 0.083 Uiso 1 1 calc R
H1B H 0.3015 0.1610 0.1475 0.083 Uiso 1 1 calc R
C2 C 0.3180(2) 0.0837(7) 0.2328(3) 0.0707(17) Uani 1 1 d .
H2A H 0.3190 -0.0144 0.2505 0.085 Uiso 1 1 calc R
H2B H 0.2850 0.1353 0.2364 0.085 Uiso 1 1 calc R
C3 C 0.3665(2) 0.3727(6) 0.2512(3) 0.0708(18) Uani 1 1 d .
H3A H 0.3487 0.3710 0.2073 0.085 Uiso 1 1 calc R
H3B H 0.3393 0.4160 0.2679 0.085 Uiso 1 1 calc R
C4 C 0.4187(2) 0.4682(6) 0.2678(3) 0.0641(16) Uani 1 1 d .
H4A H 0.4361 0.4685 0.3117 0.077 Uiso 1 1 calc R
H4B H 0.4068 0.5695 0.2553 0.077 Uiso 1 1 calc R
S7 S 0.12769(8) 0.1974(2) 0.13536(8) 0.0780(5) Uani 1 1 d .
F1 F 0.1527(3) 0.1436(6) 0.0404(2) 0.186(3) Uani 1 1 d .
F2 F 0.0735(2) 0.0544(6) 0.0393(2) 0.170(2) Uani 1 1 d .
F3 F 0.1534(2) -0.0459(6) 0.0969(3) 0.152(2) Uani 1 1 d .
O1 O 0.0984(3) 0.3331(6) 0.1013(3) 0.138(2) Uani 1 1 d .
O2 O 0.09521(19) 0.1203(5) 0.16543(19) 0.0912(14) Uani 1 1 d .
O3 O 0.18550(19) 0.2198(6) 0.1693(2) 0.1186(18) Uani 1 1 d .
C31 C 0.1277(4) 0.0846(10) 0.0742(4) 0.108(3) Uani 1 1 d .
S8 S 0.37055(7) 0.7331(2) 0.36345(8) 0.0718(5) Uani 1 1 d .
F4 F 0.3406(2) 0.9847(5) 0.3972(2) 0.1407(18) Uani 1 1 d .
F5 F 0.3377(3) 0.8044(7) 0.4521(2) 0.189(3) Uani 1 1 d .
F6 F 0.4168(2) 0.8973(7) 0.4584(2) 0.182(3) Uani 1 1 d .
O4 O 0.3137(2) 0.7099(6) 0.3270(2) 0.1204(18) Uani 1 1 d .
O5 O 0.3986(3) 0.6080(6) 0.3966(3) 0.146(2) Uani 1 1 d .
O6 O 0.4031(2) 0.8106(6) 0.3337(2) 0.1129(17) Uani 1 1 d .
C32 C 0.3672(4) 0.8592(10) 0.4210(4) 0.106(3) Uani 1 1 d .
N4 N 0.5241(3) 0.2844(7) 0.3956(3) 0.104(2) Uani 1 1 d .
C35 C 0.4591(4) 0.2992(9) 0.4583(4) 0.140(3) Uani 1 1 d .
H35A H 0.4205 0.3165 0.4319 0.210 Uiso 1 1 calc R
H35B H 0.4711 0.3793 0.4870 0.210 Uiso 1 1 calc R
H35C H 0.4609 0.2071 0.4796 0.210 Uiso 1 1 calc R
C36 C 0.4963(3) 0.2913(8) 0.4229(3) 0.081(2) Uani 1 1 d .
N3 N -0.0291(3) 0.6333(7) 0.0943(3) 0.116(2) Uani 1 1 d .
C33 C 0.0459(4) 0.6650(9) 0.0431(3) 0.133(3) Uani 1 1 d .
H33A H 0.0710 0.7453 0.0624 0.199 Uiso 1 1 calc R
H33B H 0.0278 0.6869 0.0007 0.199 Uiso 1 1 calc R
H33C H 0.0676 0.5746 0.0476 0.199 Uiso 1 1 calc R
C34 C 0.0024(4) 0.6473(8) 0.0713(3) 0.085(2) Uani 1 1 d .

loop_
_atom_site_aniso_label
_atom_site_aniso_U_11
_atom_site_aniso_U_22
_atom_site_aniso_U_33
_atom_site_aniso_U_23
_atom_site_aniso_U_13
_atom_site_aniso_U_12
Ag2 0.0401(2) 0.0530(3) 0.0530(3) 0.0002(2) 0.00914(18) 0.00596(19)
S4 0.0780(11) 0.0691(12) 0.0503(9) -0.0056(8) 0.0269(8) 0.0065(8)
S5 0.0420(7) 0.0438(8) 0.0475(8) -0.0016(7) 0.0118(6) -0.0041(6)
S6 0.0656(9) 0.0606(11) 0.0591(9) -0.0026(8) 0.0315(8) -0.0059(8)
N2 0.043(3) 0.054(3) 0.051(3) -0.012(2) 0.004(2) -0.001(2)
C27 0.074(5) 0.092(5) 0.095(5) -0.012(5) 0.041(4) -0.037(4)
C28 0.060(4) 0.082(5) 0.090(5) -0.008(4) 0.010(4) -0.025(4)
C29 0.067(4) 0.079(5) 0.060(4) -0.019(4) 0.008(3) -0.015(4)
C26 0.071(4) 0.078(5) 0.065(4) -0.001(4) 0.032(3) -0.009(4)
C30 0.055(3) 0.067(4) 0.048(4) -0.004(3) 0.014(3) -0.005(3)
C25 0.040(3) 0.049(4) 0.050(3) -0.002(3) 0.008(3) 0.001(3)
C24 0.045(3) 0.062(4) 0.041(3) 0.000(3) 0.011(2) 0.008(3)
C23 0.038(3) 0.068(4) 0.117(6) -0.022(4) 0.014(3) 0.001(3)
C22 0.053(4) 0.109(6) 0.080(5) -0.015(4) 0.039(3) -0.014(3)
C21 0.066(4) 0.080(5) 0.104(5) -0.016(4) 0.050(4) 0.001(4)
C20 0.070(4) 0.046(4) 0.088(4) -0.020(3) 0.028(3) 0.002(3)
C16 0.087(5) 0.052(4) 0.064(4) 0.004(4) -0.021(3) -0.011(3)
C17 0.087(5) 0.111(6) 0.055(4) 0.009(4) 0.005(3) -0.001(4)
C18 0.100(5) 0.068(5) 0.065(4) 0.016(4) 0.038(4) 0.004(4)
C19 0.072(4) 0.059(4) 0.052(4) 0.006(3) 0.006(3) 0.000(3)
Ag1 0.0412(2) 0.0566(3) 0.0522(3) 0.0038(2) 0.01038(18) 0.0067(2)
S1 0.0643(9) 0.0624(11) 0.0574(9) 0.0005(8) 0.0319(7) -0.0038(8)
S2 0.0411(7) 0.0517(9) 0.0477(8) -0.0008(7) 0.0116(6) -0.0020(6)
S3 0.0642(9) 0.0652(11) 0.0473(8) -0.0021(8) 0.0223(7) 0.0020(8)
N1 0.045(3) 0.052(3) 0.048(3) -0.003(2) 0.013(2) 0.000(2)
C12 0.093(6) 0.101(6) 0.111(6) -0.009(5) 0.054(5) -0.044(5)
C13 0.076(5) 0.074(5) 0.095(6) -0.009(5) 0.009(4) -0.029(4)
C11 0.084(5) 0.081(5) 0.078(5) -0.005(4) 0.041(4) -0.017(4)
C15 0.051(3) 0.063(4) 0.048(4) 0.002(3) 0.010(3) -0.003(3)
C14 0.069(4) 0.074(5) 0.050(4) 0.000(3) 0.007(3) 0.004(4)
C9 0.045(3) 0.054(4) 0.045(3) 0.003(3) 0.015(3) 0.002(3)
C10 0.046(3) 0.053(4) 0.049(3) 0.008(3) 0.018(3) 0.003(3)
C8 0.073(4) 0.060(4) 0.049(4) 0.000(3) -0.007(3) -0.009(3)
C7 0.070(4) 0.091(5) 0.053(4) 0.014(4) -0.001(3) -0.015(4)
C6 0.067(4) 0.080(5) 0.059(4) 0.010(3) 0.030(3) -0.006(3)
C5 0.059(4) 0.055(4) 0.052(3) 0.005(3) 0.008(3) 0.001(3)
C1 0.051(4) 0.067(4) 0.081(5) -0.009(4) 0.012(3) -0.004(3)
C2 0.051(4) 0.083(5) 0.089(5) 0.000(4) 0.039(3) -0.001(3)
C3 0.060(4) 0.069(4) 0.100(5) 0.005(4) 0.049(4) 0.008(3)
C4 0.059(4) 0.054(4) 0.086(4) -0.014(3) 0.032(3) -0.001(3)
S7 0.0749(12) 0.0995(16) 0.0647(11) -0.0168(11) 0.0304(9) -0.0090(10)
F1 0.293(8) 0.193(6) 0.145(5) -0.034(4) 0.170(6) -0.058(5)
F2 0.167(5) 0.227(6) 0.087(3) -0.055(4) 0.005(3) -0.065(4)
F3 0.168(5) 0.100(4) 0.200(6) -0.021(4) 0.078(4) 0.012(3)
O1 0.181(6) 0.100(4) 0.151(5) 0.044(4) 0.082(4) 0.056(4)
O2 0.095(3) 0.111(4) 0.083(3) 0.004(3) 0.049(3) -0.006(3)
O3 0.075(3) 0.148(5) 0.108(4) -0.026(3) -0.001(3) -0.024(3)
C31 0.124(8) 0.107(7) 0.090(6) -0.016(6) 0.033(6) -0.024(6)
S8 0.0658(11) 0.0802(13) 0.0736(11) -0.0011(10) 0.0291(9) 0.0085(9)
F4 0.144(4) 0.112(4) 0.164(4) -0.026(3) 0.049(4) 0.031(3)
F5 0.265(8) 0.234(7) 0.131(5) -0.010(4) 0.149(5) -0.005(5)
F6 0.145(5) 0.210(6) 0.128(4) -0.070(4) -0.034(4) 0.009(4)
O4 0.079(3) 0.155(5) 0.114(4) -0.045(4) 0.015(3) -0.019(3)
O5 0.186(6) 0.110(4) 0.146(5) 0.051(4) 0.063(4) 0.077(4)
O6 0.095(4) 0.154(5) 0.108(4) 0.004(3) 0.059(3) -0.010(3)
C32 0.115(7) 0.113(7) 0.082(6) 0.007(6) 0.023(5) 0.039(6)
N4 0.115(5) 0.109(5) 0.110(5) -0.011(4) 0.066(4) 0.001(4)
C35 0.162(9) 0.164(9) 0.129(7) 0.043(6) 0.097(7) 0.057(7)
C36 0.093(5) 0.078(5) 0.080(5) 0.016(4) 0.040(4) 0.018(4)
N3 0.134(6) 0.104(5) 0.137(6) -0.013(4) 0.081(5) -0.011(4)
C33 0.176(9) 0.152(8) 0.104(6) 0.006(6) 0.091(6) -0.025(6)
C34 0.123(7) 0.060(5) 0.085(6) -0.017(4) 0.052(5) -0.010(4)

loop_
_atom_type_symbol
_atom_type_description
_atom_type_scat_dispersion_real
_atom_type_scat_dispersion_imag
_atom_type_scat_source
C C 0.0033 0.0016 'International Tables Vol C Tables 4.2.6.8 and 6.1.1.4'
H H 0.0000 0.0000 'International Tables Vol C Tables 4.2.6.8 and 6.1.1.4'
N N 0.0061 0.0033 'International Tables Vol C Tables 4.2.6.8 and 6.1.1.4'
O O 0.0106 0.0060 'International Tables Vol C Tables 4.2.6.8 and 6.1.1.4'
F F 0.0171 0.0103 'International Tables Vol C Tables 4.2.6.8 and 6.1.1.4'
S S 0.1246 0.1234 'International Tables Vol C Tables 4.2.6.8 and 6.1.1.4'
Ag Ag -0.8971 1.1015 'International Tables Vol C Tables 4.2.6.8 and 6.1.1.4'

loop_
_geom_angle_atom_site_label_1
_geom_angle_atom_site_label_2
_geom_angle_atom_site_label_3
_geom_angle
_geom_angle_site_symmetry_1
_geom_angle_site_symmetry_3
S5 Ag2 N2 112.56(11) 2 .
S5 Ag2 S6 118.06(5) 2 .
N2 Ag2 S6 78.69(10) . .
S5 Ag2 S4 111.12(5) 2 .
N2 Ag2 S4 77.59(11) . .
S6 Ag2 S4 130.45(5) . .
S5 Ag2 S5 122.23(2) 2 .
N2 Ag2 S5 125.05(10) . .
S6 Ag2 S5 79.69(4) . .
S4 Ag2 S5 79.47(4) . .
C17 S4 C18 103.2(3) . .
C17 S4 Ag2 95.7(2) . .
C18 S4 Ag2 103.47(18) . .
C19 S5 C20 100.9(3) . .
C19 S5 Ag2 104.77(19) . 2_545
C20 S5 Ag2 102.55(17) . 2_545
C19 S5 Ag2 97.36(19) . .
C20 S5 Ag2 98.47(17) . .
Ag2 S5 Ag2 145.75(5) 2_545 .
C21 S6 C22 100.8(3) . .
C21 S6 Ag2 98.55(19) . .
C22 S6 Ag2 99.08(18) . .
C23 N2 C24 114.2(4) . .
C23 N2 C16 111.0(5) . .
C24 N2 C16 111.5(4) . .
C23 N2 Ag2 110.3(3) . .
C24 N2 Ag2 100.9(3) . .
C16 N2 Ag2 108.3(3) . .
C28 C27 C26 121.0(6) . .
C28 C27 H27 119.5 . .
C26 C27 H27 119.5 . .
C27 C28 C29 118.6(6) . .
C27 C28 H28 120.7 . .
C29 C28 H28 120.7 . .
C28 C29 C30 121.0(6) . .
C28 C29 H29 119.5 . .
C30 C29 H29 119.5 . .
C25 C26 C27 121.4(6) . .
C25 C26 H26 119.3 . .
C27 C26 H26 119.3 . .
C25 C30 C29 120.2(5) . .
C25 C30 H30 119.9 . .
C29 C30 H30 119.9 . .
C26 C25 C30 117.7(5) . .
C26 C25 C24 121.1(5) . .
C30 C25 C24 121.1(5) . .
N2 C24 C25 118.0(4) . .
N2 C24 H24A 107.8 . .
C25 C24 H24A 107.8 . .
N2 C24 H24B 107.8 . .
C25 C24 H24B 107.8 . .
H24A C24 H24B 107.1 . .
N2 C23 C22 116.1(5) . .
N2 C23 H23A 108.3 . .
C22 C23 H23A 108.3 . .
N2 C23 H23B 108.3 . .
C22 C23 H23B 108.3 . .
H23A C23 H23B 107.4 . .
C23 C22 S6 116.7(4) . .
C23 C22 H22A 108.1 . .
S6 C22 H22A 108.1 . .
C23 C22 H22B 108.1 . .
S6 C22 H22B 108.1 . .
H22A C22 H22B 107.3 . .
C20 C21 S6 111.6(4) . .
C20 C21 H21A 109.3 . .
S6 C21 H21A 109.3 . .
C20 C21 H21B 109.3 . .
S6 C21 H21B 109.3 . .
H21A C21 H21B 108.0 . .
C21 C20 S5 116.4(4) . .
C21 C20 H20A 108.2 . .
S5 C20 H20A 108.2 . .
C21 C20 H20B 108.2 . .
S5 C20 H20B 108.2 . .
H20A C20 H20B 107.3 . .
C17 C16 N2 115.2(5) . .
C17 C16 H16A 108.5 . .
N2 C16 H16A 108.5 . .
C17 C16 H16B 108.5 . .
N2 C16 H16B 108.5 . .
H16A C16 H16B 107.5 . .
C16 C17 S4 111.0(5) . .
C16 C17 H17A 109.4 . .
S4 C17 H17A 109.4 . .
C16 C17 H17B 109.4 . .
S4 C17 H17B 109.4 . .
H17A C17 H17B 108.0 . .
C19 C18 S4 117.5(4) . .
C19 C18 H18A 107.9 . .
S4 C18 H18A 107.9 . .
C19 C18 H18B 107.9 . .
S4 C18 H18B 107.9 . .
H18A C18 H18B 107.2 . .
C18 C19 S5 112.8(4) . .
C18 C19 H19A 109.0 . .
S5 C19 H19A 109.0 . .
C18 C19 H19B 109.0 . .
S5 C19 H19B 109.0 . .
H19A C19 H19B 107.8 . .
S2 Ag1 N1 112.85(10) 2_645 .
S2 Ag1 S1 121.21(5) 2_645 .
N1 Ag1 S1 78.93(10) . .
S2 Ag1 S3 108.93(5) 2_645 .
N1 Ag1 S3 77.20(10) . .
S1 Ag1 S3 129.57(5) . .
S2 Ag1 S2 121.86(2) 2_645 .
N1 Ag1 S2 124.76(10) . .
S1 Ag1 S2 79.59(4) . .
S3 Ag1 S2 78.75(4) . .
C3 S1 C2 102.3(3) . .
C3 S1 Ag1 99.65(18) . .
C2 S1 Ag1 98.90(18) . .
C5 S2 C4 100.5(3) . .
C5 S2 Ag1 105.84(18) . 2_655
C4 S2 Ag1 102.78(17) . 2_655
C5 S2 Ag1 97.08(18) . .
C4 S2 Ag1 99.00(17) . .
Ag1 S2 Ag1 144.64(5) 2_655 .
C7 S3 C6 102.6(3) . .
C7 S3 Ag1 95.6(2) . .
C6 S3 Ag1 104.47(18) . .
C1 N1 C9 114.1(4) . .
C1 N1 C8 111.2(4) . .
C9 N1 C8 111.5(4) . .
C1 N1 Ag1 109.6(3) . .
C9 N1 Ag1 101.3(3) . .
C8 N1 Ag1 108.6(3) . .
C13 C12 C11 120.9(6) . .
C13 C12 H12 119.6 . .
C11 C12 H12 119.6 . .
C12 C13 C14 119.5(6) . .
C12 C13 H13 120.3 . .
C14 C13 H13 120.3 . .
C10 C11 C12 120.7(6) . .
C10 C11 H11 119.6 . .
C12 C11 H11 119.6 . .
C10 C15 C14 121.4(5) . .
C10 C15 H15 119.3 . .
C14 C15 H15 119.3 . .
C13 C14 C15 119.8(6) . .
C13 C14 H14 120.1 . .
C15 C14 H14 120.1 . .
N1 C9 C10 118.0(4) . .
N1 C9 H9A 107.8 . .
C10 C9 H9A 107.8 . .
N1 C9 H9B 107.8 . .
C10 C9 H9B 107.8 . .
H9A C9 H9B 107.1 . .
C11 C10 C15 117.7(5) . .
C11 C10 C9 121.2(5) . .
C15 C10 C9 121.0(5) . .
C7 C8 N1 113.7(5) . .
C7 C8 H8A 108.8 . .
N1 C8 H8A 108.8 . .
C7 C8 H8B 108.8 . .
N1 C8 H8B 108.8 . .
H8A C8 H8B 107.7 . .
C8 C7 S3 110.3(4) . .
C8 C7 H7A 109.6 . .
S3 C7 H7A 109.6 . .
C8 C7 H7B 109.6 . .
S3 C7 H7B 109.6 . .
H7A C7 H7B 108.1 . .
C5 C6 S3 117.1(4) . .
C5 C6 H6A 108.0 . .
S3 C6 H6A 108.0 . .
C5 C6 H6B 108.0 . .
S3 C6 H6B 108.0 . .
H6A C6 H6B 107.3 . .
C6 C5 S2 112.4(4) . .
C6 C5 H5A 109.1 . .
S2 C5 H5A 109.1 . .
C6 C5 H5B 109.1 . .
S2 C5 H5B 109.1 . .
H5A C5 H5B 107.8 . .
N1 C1 C2 114.5(4) . .
N1 C1 H1A 108.6 . .
C2 C1 H1A 108.6 . .
N1 C1 H1B 108.6 . .
C2 C1 H1B 108.6 . .
H1A C1 H1B 107.6 . .
C1 C2 S1 117.6(4) . .
C1 C2 H2A 107.9 . .
S1 C2 H2A 107.9 . .
C1 C2 H2B 107.9 . .
S1 C2 H2B 107.9 . .
H2A C2 H2B 107.2 . .
C4 C3 S1 112.5(4) . .
C4 C3 H3A 109.1 . .
S1 C3 H3A 109.1 . .
C4 C3 H3B 109.1 . .
S1 C3 H3B 109.1 . .
H3A C3 H3B 107.8 . .
C3 C4 S2 116.1(4) . .
C3 C4 H4A 108.3 . .
S2 C4 H4A 108.3 . .
C3 C4 H4B 108.3 . .
S2 C4 H4B 108.3 . .
H4A C4 H4B 107.4 . .
O3 S7 O2 115.8(3) . .
O3 S7 O1 113.8(3) . .
O2 S7 O1 114.0(3) . .
O3 S7 C31 105.1(4) . .
O2 S7 C31 106.4(4) . .
O1 S7 C31 99.8(4) . .
F1 C31 F2 107.7(8) . .
F1 C31 F3 109.8(9) . .
F2 C31 F3 107.8(7) . .
F1 C31 S7 113.7(6) . .
F2 C31 S7 109.5(7) . .
F3 C31 S7 108.2(6) . .
O4 S8 O5 115.2(4) . .
O4 S8 O6 113.6(3) . .
O5 S8 O6 114.0(3) . .
O4 S8 C32 105.0(4) . .
O5 S8 C32 103.4(4) . .
O6 S8 C32 104.0(4) . .
F6 C32 F5 108.1(7) . .
F6 C32 F4 106.4(8) . .
F5 C32 F4 105.2(8) . .
F6 C32 S8 113.6(6) . .
F5 C32 S8 111.5(7) . .
F4 C32 S8 111.5(6) . .
C36 C35 H35A 109.5 . .
C36 C35 H35B 109.5 . .
H35A C35 H35B 109.5 . .
C36 C35 H35C 109.5 . .
H35A C35 H35C 109.5 . .
H35B C35 H35C 109.5 . .
N4 C36 C35 179.3(10) . .
C34 C33 H33A 109.5 . .
C34 C33 H33B 109.5 . .
H33A C33 H33B 109.5 . .
C34 C33 H33C 109.5 . .
H33A C33 H33C 109.5 . .
H33B C33 H33C 109.5 . .
N3 C34 C33 177.7(10) . .

loop_
_geom_bond_atom_site_label_1
_geom_bond_atom_site_label_2
_geom_bond_distance
_geom_bond_site_symmetry_2
Ag2 S5 2.5202(13) 2
Ag2 N2 2.529(4) .
Ag2 S6 2.5872(15) .
Ag2 S4 2.6290(15) .
Ag2 S5 2.8001(13) .
S4 C17 1.784(6) .
S4 C18 1.847(6) .
S5 C19 1.808(5) .
S5 C20 1.831(5) .
S5 Ag2 2.5202(13) 2_545
S6 C21 1.792(6) .
S6 C22 1.848(6) .
N2 C23 1.441(6) .
N2 C24 1.470(6) .
N2 C16 1.500(7) .
C27 C28 1.351(8) .
C27 C26 1.377(7) .
C27 H27 0.9300 .
C28 C29 1.374(8) .
C28 H28 0.9300 .
C29 C30 1.388(7) .
C29 H29 0.9300 .
C26 C25 1.376(7) .
C26 H26 0.9300 .
C30 C25 1.382(6) .
C30 H30 0.9300 .
C25 C24 1.533(6) .
C24 H24A 0.9700 .
C24 H24B 0.9700 .
C23 C22 1.482(7) .
C23 H23A 0.9700 .
C23 H23B 0.9700 .
C22 H22A 0.9700 .
C22 H22B 0.9700 .
C21 C20 1.495(7) .
C21 H21A 0.9700 .
C21 H21B 0.9700 .
C20 H20A 0.9700 .
C20 H20B 0.9700 .
C16 C17 1.475(7) .
C16 H16A 0.9700 .
C16 H16B 0.9700 .
C17 H17A 0.9700 .
C17 H17B 0.9700 .
C18 C19 1.452(7) .
C18 H18A 0.9700 .
C18 H18B 0.9700 .
C19 H19A 0.9700 .
C19 H19B 0.9700 .
Ag1 S2 2.5197(13) 2_645
Ag1 N1 2.538(4) .
Ag1 S1 2.5777(14) .
Ag1 S3 2.6416(14) .
Ag1 S2 2.8205(14) .
S1 C3 1.808(5) .
S1 C2 1.829(5) .
S2 C5 1.810(5) .
S2 C4 1.828(5) .
S2 Ag1 2.5197(13) 2_655
S3 C7 1.789(6) .
S3 C6 1.826(6) .
N1 C1 1.457(6) .
N1 C9 1.468(6) .
N1 C8 1.498(6) .
C12 C13 1.355(8) .
C12 C11 1.385(8) .
C12 H12 0.9300 .
C13 C14 1.370(8) .
C13 H13 0.9300 .
C11 C10 1.372(7) .
C11 H11 0.9300 .
C15 C10 1.381(7) .
C15 C14 1.382(7) .
C15 H15 0.9300 .
C14 H14 0.9300 .
C9 C10 1.522(6) .
C9 H9A 0.9700 .
C9 H9B 0.9700 .
C8 C7 1.489(7) .
C8 H8A 0.9700 .
C8 H8B 0.9700 .
C7 H7A 0.9700 .
C7 H7B 0.9700 .
C6 C5 1.476(7) .
C6 H6A 0.9700 .
C6 H6B 0.9700 .
C5 H5A 0.9700 .
C5 H5B 0.9700 .
C1 C2 1.491(7) .
C1 H1A 0.9700 .
C1 H1B 0.9700 .
C2 H2A 0.9700 .
C2 H2B 0.9700 .
C3 C4 1.492(7) .
C3 H3A 0.9700 .
C3 H3B 0.9700 .
C4 H4A 0.9700 .
C4 H4B 0.9700 .
S7 O3 1.400(4) .
S7 O2 1.420(4) .
S7 O1 1.502(5) .
S7 C31 1.755(8) .
F1 C31 1.278(9) .
F2 C31 1.345(9) .
F3 C31 1.353(9) .
S8 O4 1.395(5) .
S8 O5 1.409(5) .
S8 O6 1.417(5) .
S8 C32 1.784(8) .
F4 C32 1.329(8) .
F5 C32 1.295(9) .
F6 C32 1.292(9) .
N4 C36 1.091(7) .
C35 C36 1.440(9) .
C35 H35A 0.9600 .
C35 H35B 0.9600 .
C35 H35C 0.9600 .
N3 C34 1.100(8) .
C33 C34 1.455(9) .
C33 H33A 0.9600 .
C33 H33B 0.9600 .
C33 H33C 0.9600 .
